data_4030430
loop_
_publ_author_name
'Muller, B.G.'
'Serafin, M.'

_publ_section_title
;
 Single-crystal investigations on PtF4 and PtF5
;
_journal_name_full 'European Journal of Solid State and Inorganic Chemistry'
_journal_page_first 625
_journal_page_last 633
_journal_volume 29
_journal_year 1992
_chemical_formula_sum 'F4 Pt'
_chemical_formula_weight 271.08
_space_group_IT_number 43
_symmetry_cell_setting orthorhombic
_symmetry_Int_Tables_number 43
_symmetry_space_group_name_Hall 'F 2 -2d'
_symmetry_space_group_name_H-M 'F d d 2'
_cell_angle_alpha 90
_cell_angle_beta 90
_cell_angle_gamma 90
_cell_formula_units_Z 8
_cell_length_a 9.590(6)
_cell_length_b 9.284(6)
_cell_length_c 5.712(3)
_cell_volume 508.6(5)
_diffrn_ambient_temperature 293
_diffrn_radiation_probe x-ray
_diffrn_radiation_type AgK\a
_diffrn_radiation_wavelength 0.5609
_exptl_absorpt_coefficient_mu 29.903
_exptl_crystal_density_diffrn 7.081
_exptl_crystal_F_000 912
_refine_ls_number_parameters 24
_refine_ls_number_reflns 279
_refine_ls_R_factor_gt 0.042
_refine_ls_wR_factor_gt 0.031
_cod_data_source_file EJSSIC-1992-29-625-633-1.cif
_cod_data_source_block PtF4
_cod_database_code 4030430

loop_
_symmetry_equiv_pos_site_id
_symmetry_equiv_pos_as_xyz
1 x,y,z
2 -x,-y,z
3 1/4-x,1/4+y,1/4+z
4 3/4+x,3/4-y,1/4+z
5 x,1/2+y,1/2+z
6 -x,1/2-y,1/2+z
7 1/4-x,3/4+y,3/4+z
8 3/4+x,1/4-y,3/4+z
9 1/2+x,y,1/2+z
10 1/2-x,-y,1/2+z
11 3/4-x,1/4+y,3/4+z
12 1/4+x,3/4-y,3/4+z
13 1/2+x,1/2+y,z
14 1/2-x,1/2-y,z
15 3/4-x,3/4+y,1/4+z
16 1/4+x,1/4-y,1/4+z

loop_
_atom_site_aniso_label
_atom_site_aniso_U_11
_atom_site_aniso_U_22
_atom_site_aniso_U_33
_atom_site_aniso_U_23
_atom_site_aniso_U_13
_atom_site_aniso_U_12
Pt 0.0106(3) 0.0090(3) 0.0090(3) 0.0000 0.0000 0.0071(6)
F1 0.019(5) 0.026(6) 0.007(5) -0.008(5) -0.005(5) -0.003(4)
F2 0.018(5) 0.021(6) 0.002(6) 0.004(4) 0.003(4) -0.002(4)

loop_
_atom_site_label
_atom_site_type_symbol
_atom_site_thermal_displace_type
_atom_site_fract_x
_atom_site_fract_y
_atom_site_fract_z
_atom_site_occupancy
_atom_site_U_iso_or_equiv
Pt Pt Uani 0.00000 0.00000 0.00000 1.000 0.0095(2)
F1 F Uani 0.1591(12) 0.1366(14) 0.983(3) 1.000 0.017(3)
F2 F Uani 0.1630(12) 0.1391(14) 0.468(2) 1.000 0.014(3)

loop_
_atom_type_symbol
_atom_type_description
_atom_type_scat_dispersion_real
_atom_type_scat_dispersion_imag
_atom_type_scat_source
F F 0.0096 0.0061 ' International Tables Vol C Tables 4.2.6.8 and 6.1.1.4'
Pt Pt -0.6812 5.7081 ' International Tables Vol C Tables 4.2.6.8 and 6.1.1.4'

loop_
_geom_angle_atom_site_label_1
_geom_angle_atom_site_label_2
_geom_angle_atom_site_label_3
_geom_angle
_geom_angle_site_symmetry_1
_geom_angle_site_symmetry_3
_geom_angle_publ_flag
F1 Pt F1 174.4(7) 1_554 2_554 yes
F1 Pt F1 88.0(6) 1_554 7_543 yes
F1 Pt F2 92.4(6) 1_554 7_544 yes
F1 Pt F1 87.8(6) 1_554 8_453 yes
F1 Pt F2 91.4(6) 1_554 8_454 yes
F1 Pt F1 87.8(6) 2_554 7_543 yes
F1 Pt F2 91.4(6) 2_554 7_544 yes
F1 Pt F1 88.0(6) 2_554 8_453 yes
F1 Pt F2 92.4(6) 2_554 8_454 yes
F1 Pt F2 91.4(6) 7_543 7_544 yes
F1 Pt F1 83.7(6) 7_543 8_453 yes
F1 Pt F2 175.1(6) 7_543 8_454 yes
F1 Pt F2 175.1(6) 8_453 7_544 yes
F2 Pt F2 93.6(5) 7_544 8_454 yes
F1 Pt F2 91.4(6) 8_453 8_454 yes
Pt F1 Pt 128.2(8) 1_556 3_556 yes

loop_
_geom_bond_atom_site_label_1
_geom_bond_atom_site_label_2
_geom_bond_distance
_geom_bond_site_symmetry_2
_geom_bond_publ_flag
Pt F1 1.986(12) 1_554 yes
Pt F1 1.986(12) 2_554 yes
Pt F1 2.048(15) 7_543 yes
Pt F2 1.818(12) 7_544 yes
Pt F1 2.048(15) 8_453 yes
Pt F2 1.818(12) 8_454 yes
